data_4313241
loop_
_publ_author_name
'Shahrad Amerioun'
'Sergei I. Simak'
'Ulrich H\"aussermann'

_publ_section_title
;
 Laves-Phase Structural Changes in the System CaAl2-xMgx
;
_journal_name_full 'Inorganic Chemistry'
_journal_page_first 1467
_journal_page_last 1474
_journal_paper_doi 10.1021/ic020596m
_journal_volume 42
_journal_year 2003
_chemical_formula_sum 'Al1.34 Ca Mg0.66'
_chemical_formula_weight 92.3
_space_group_IT_number 194
_symmetry_cell_setting hexagonal
_symmetry_space_group_name_Hall '-P 6c 2c'
_symmetry_space_group_name_H-M 'P 63/m m c'
_atom_sites_solution_hydrogens geom
_atom_sites_solution_primary direct
_atom_sites_solution_secondary difmap
_audit_creation_method SHELXL-97
_cell_angle_alpha 90.00
_cell_angle_beta 90.00
_cell_angle_gamma 120.00
_cell_formula_units_Z 8
_cell_length_a 5.8353(4)
_cell_length_b 5.8353(4)
_cell_length_c 18.897(3)
_cell_measurement_reflns_used 20
_cell_measurement_temperature 293(2)
_cell_measurement_theta_max 38.4
_cell_measurement_theta_min 14.7
_cell_volume 557.25(10)
_computing_cell_refinement 'PIRUM (Werner & Ericsson, 1993)'
_computing_data_collection 'EXPOSE in IPDS (Stoe & Cie, 1997)'
_computing_data_reduction 'X-RED  (Stoe & Cie, 1997)'
_computing_molecular_graphics 'Atoms (Dowty, 1997)'
_computing_structure_refinement 'SHELXL-97 (Sheldrick, 1997)'
_computing_structure_solution 'SHELXS-97 (Sheldrick, 1990)'
_diffrn_ambient_temperature 293(2)
_diffrn_detector_area_resol_mean 'area detector'
_diffrn_measured_fraction_theta_full 0.990
_diffrn_measured_fraction_theta_max 0.990
_diffrn_measurement_device_type 'Stoe IPDS (version 2.87)'
_diffrn_measurement_method 'f scan'
_diffrn_radiation_monochromator graphite
_diffrn_radiation_source 'fine-focus sealed tube'
_diffrn_radiation_type MoK\a
_diffrn_radiation_wavelength 0.71073
_diffrn_reflns_av_R_equivalents 0.0811
_diffrn_reflns_av_sigmaI/netI 0.0315
_diffrn_reflns_limit_h_max 7
_diffrn_reflns_limit_h_min -7
_diffrn_reflns_limit_k_max 7
_diffrn_reflns_limit_k_min -7
_diffrn_reflns_limit_l_max 24
_diffrn_reflns_limit_l_min -23
_diffrn_reflns_number 4519
_diffrn_reflns_theta_full 28.09
_diffrn_reflns_theta_max 28.09
_diffrn_reflns_theta_min 4.03
_diffrn_standards_number 6.0
_exptl_absorpt_coefficient_mu 2.441
_exptl_absorpt_correction_T_max 0.7675
_exptl_absorpt_correction_T_min 0.5692
_exptl_absorpt_correction_type numerical
_exptl_absorpt_process_details 'X-shape, (Stoe & Cie, 1997)'
_exptl_crystal_colour silver
_exptl_crystal_density_diffrn 2.194
_exptl_crystal_density_method 'not measured'
_exptl_crystal_description 'irregular shape'
_exptl_crystal_F_000 362
_exptl_crystal_size_max 0.03
_exptl_crystal_size_mid 0.02
_exptl_crystal_size_min 0.02
_refine_diff_density_max 0.500
_refine_diff_density_min -0.411
_refine_diff_density_rms 0.108
_refine_ls_extinction_method none
_refine_ls_goodness_of_fit_ref 1.004
_refine_ls_hydrogen_treatment mixed
_refine_ls_matrix_type full
_refine_ls_number_parameters 10
_refine_ls_number_reflns 305
_refine_ls_number_restraints 0
_refine_ls_restrained_S_all 1.004
_refine_ls_R_factor_all 0.0728
_refine_ls_R_factor_gt 0.0294
_refine_ls_shift/su_max 0.000
_refine_ls_shift/su_mean 0.000
_refine_ls_structure_factor_coef Fsqd
_refine_ls_weighting_details 'calc w=1/[\s^2^(Fo^2^)+(0.0161P)^2^+0.0000P] where P=(Fo^2^+2Fc^2^)/3'
_refine_ls_weighting_scheme calc
_refine_ls_wR_factor_gt 0.0352
_refine_ls_wR_factor_ref 0.0409
_reflns_number_gt 168
_reflns_number_total 305
_reflns_threshold_expression >2sigma(I)
_cod_data_source_file ic020596m_4.cif
_cod_data_source_block CaAl1.34Mg0.66
_cod_depositor_comments
;
The following automatic conversions were performed:

data name '_atom_site_symetry_multiplicity' was replaced with
'_atom_site_symmetry_multiplicity' as specified in the replacement
file 'data/replacement-values/replacement_tags.lst'.

Automatic conversion script
Id: cif_correct_tags 9268 2022-04-12 08:56:07Z antanas 
;
_cod_original_formula_sum CaAl1.34Mg0.66
_cod_database_code 4313241

loop_
_symmetry_equiv_pos_as_xyz
'x, y, z'
'-y, x-y, z'
'-x+y, -x, z'
'-x, -y, z+1/2'
'y, -x+y, z+1/2'
'x-y, x, z+1/2'
'y, x, -z'
'x-y, -y, -z'
'-x, -x+y, -z'
'-y, -x, -z+1/2'
'-x+y, y, -z+1/2'
'x, x-y, -z+1/2'
'-x, -y, -z'
'y, -x+y, -z'
'x-y, x, -z'
'x, y, -z-1/2'
'-y, x-y, -z-1/2'
'-x+y, -x, -z-1/2'
'-y, -x, z'
'-x+y, y, z'
'x, x-y, z'
'y, x, z-1/2'
'x-y, -y, z-1/2'
'-x, -x+y, z-1/2'

loop_
_atom_site_label
_atom_site_type_symbol
_atom_site_fract_x
_atom_site_fract_y
_atom_site_fract_z
_atom_site_U_iso_or_equiv
_atom_site_adp_type
_atom_site_occupancy
_atom_site_symmetry_multiplicity
_atom_site_calc_flag
_atom_site_refinement_flags
_atom_site_disorder_assembly
_atom_site_disorder_group
Ca1 Ca 0.3333 0.6667 0.34300(6) 0.0107(2) Uiso 1 6 d S . .
Ca2 Ca 0.0000 0.0000 0.40594(6) 0.0116(3) Uiso 1 6 d S . .
AL1 Mg 0.3260(3) 0.16302(17) 0.2500 0.0056(3) Uiso 1 4 d S . .
AL2 Mg 0.3333 0.6667 0.62939(9) 0.0066(3) Uiso 1 6 d S . .
Mg1 Mg 0.0000 0.5000 0.5000 0.0076(3) Uiso 1 4 d S . .

loop_
_atom_type_symbol
_atom_type_description
_atom_type_scat_dispersion_real
_atom_type_scat_dispersion_imag
_atom_type_scat_source
Ca Ca 0.2262 0.3064 'International Tables Vol C Tables 4.2.6.8 and 6.1.1.4'
Mg Mg 0.0486 0.0363 'International Tables Vol C Tables 4.2.6.8 and 6.1.1.4'
Al Al 0.0645 0.0514 'International Tables Vol C Tables 4.2.6.8 and 6.1.1.4'

loop_
_geom_angle_atom_site_label_1
_geom_angle_atom_site_label_2
_geom_angle_atom_site_label_3
_geom_angle
_geom_angle_site_symmetry_1
_geom_angle_site_symmetry_3
_geom_angle_publ_flag
AL1 Ca1 AL1 95.78(2) 2 1_565 ?
AL1 Ca1 AL1 51.91(5) 2 3_565 ?
AL1 Ca1 AL1 49.53(6) 1_565 3_565 ?
AL1 Ca1 AL1 95.78(2) 2 3_665 ?
AL1 Ca1 AL1 95.78(2) 1_565 3_665 ?
AL1 Ca1 AL1 117.87(3) 3_565 3_665 ?
AL1 Ca1 AL1 117.87(3) 2 2_665 ?
AL1 Ca1 AL1 51.91(6) 1_565 2_665 ?
AL1 Ca1 AL1 95.78(2) 3_565 2_665 ?
AL1 Ca1 AL1 49.53(6) 3_665 2_665 ?
AL1 Ca1 AL1 49.53(5) 2 . ?
AL1 Ca1 AL1 117.87(3) 1_565 . ?
AL1 Ca1 AL1 95.78(2) 3_565 . ?
AL1 Ca1 AL1 51.91(5) 3_665 . ?
AL1 Ca1 AL1 95.78(2) 2_665 . ?
AL1 Ca1 AL2 144.82(4) 2 13_676 ?
AL1 Ca1 AL2 49.55(3) 1_565 13_676 ?
AL1 Ca1 AL2 93.92(3) 3_565 13_676 ?
AL1 Ca1 AL2 93.92(3) 3_665 13_676 ?
AL1 Ca1 AL2 49.55(3) 2_665 13_676 ?
AL1 Ca1 AL2 144.82(4) . 13_676 ?
AL1 Ca1 AL2 49.55(3) 2 13_566 ?
AL1 Ca1 AL2 93.92(3) 1_565 13_566 ?
AL1 Ca1 AL2 49.55(3) 3_565 13_566 ?
AL1 Ca1 AL2 144.82(4) 3_665 13_566 ?
AL1 Ca1 AL2 144.82(4) 2_665 13_566 ?
AL1 Ca1 AL2 93.92(3) . 13_566 ?
AL2 Ca1 AL2 117.701(19) 13_676 13_566 ?
AL1 Ca1 AL2 93.92(3) 2 13_666 ?
AL1 Ca1 AL2 144.82(4) 1_565 13_666 ?
AL1 Ca1 AL2 144.82(4) 3_565 13_666 ?
AL1 Ca1 AL2 49.55(3) 3_665 13_666 ?
AL1 Ca1 AL2 93.92(3) 2_665 13_666 ?
AL1 Ca1 AL2 49.55(3) . 13_666 ?
AL2 Ca1 AL2 117.701(19) 13_676 13_666 ?
AL2 Ca1 AL2 117.701(19) 13_566 13_666 ?
AL1 Ca1 Mg1 144.84(2) 2 3_565 ?
AL1 Ca1 Mg1 94.880(12) 1_565 3_565 ?
AL1 Ca1 Mg1 116.316(19) 3_565 3_565 ?
AL1 Ca1 Mg1 116.32(2) 3_665 3_565 ?
AL1 Ca1 Mg1 94.880(12) 2_665 3_565 ?
AL1 Ca1 Mg1 144.84(2) . 3_565 ?
AL2 Ca1 Mg1 51.61(3) 13_676 3_565 ?
AL2 Ca1 Mg1 96.36(4) 13_566 3_565 ?
AL2 Ca1 Mg1 96.36(4) 13_666 3_565 ?
AL1 Ca1 Mg1 94.880(12) 2 . ?
AL1 Ca1 Mg1 116.32(2) 1_565 . ?
AL1 Ca1 Mg1 94.880(12) 3_565 . ?
AL1 Ca1 Mg1 144.84(2) 3_665 . ?
AL1 Ca1 Mg1 144.84(2) 2_665 . ?
AL1 Ca1 Mg1 116.32(2) . . ?
AL2 Ca1 Mg1 96.36(4) 13_676 . ?
AL2 Ca1 Mg1 51.61(3) 13_566 . ?
AL2 Ca1 Mg1 96.36(4) 13_666 . ?
Mg1 Ca1 Mg1 50.630(17) 3_565 . ?
AL1 Ca1 Mg1 116.316(19) 2 2_665 ?
AL1 Ca1 Mg1 144.84(2) 1_565 2_665 ?
AL1 Ca1 Mg1 144.84(2) 3_565 2_665 ?
AL1 Ca1 Mg1 94.880(12) 3_665 2_665 ?
AL1 Ca1 Mg1 116.316(19) 2_665 2_665 ?
AL1 Ca1 Mg1 94.880(12) . 2_665 ?
AL2 Ca1 Mg1 96.36(4) 13_676 2_665 ?
AL2 Ca1 Mg1 96.36(4) 13_566 2_665 ?
AL2 Ca1 Mg1 51.61(3) 13_666 2_665 ?
Mg1 Ca1 Mg1 50.630(17) 3_565 2_665 ?
Mg1 Ca1 Mg1 50.630(17) . 2_665 ?
AL1 Ca2 AL1 50.00(5) 3 2 ?
AL1 Ca2 AL1 50.00(5) 3 . ?
AL1 Ca2 AL1 50.00(5) 2 . ?
AL1 Ca2 Mg1 144.59(3) 3 2_665 ?
AL1 Ca2 Mg1 117.006(13) 2 2_665 ?
AL1 Ca2 Mg1 95.34(2) . 2_665 ?
AL1 Ca2 Mg1 117.006(14) 3 3 ?
AL1 Ca2 Mg1 144.59(3) 2 3 ?
AL1 Ca2 Mg1 95.34(2) . 3 ?
Mg1 Ca2 Mg1 50.555(10) 2_665 3 ?
AL1 Ca2 Mg1 144.59(3) 3 . ?
AL1 Ca2 Mg1 95.34(2) 2 . ?
AL1 Ca2 Mg1 117.006(13) . . ?
Mg1 Ca2 Mg1 50.555(10) 2_665 . ?
Mg1 Ca2 Mg1 95.39(2) 3 . ?
AL1 Ca2 Mg1 95.34(2) 3 2 ?
AL1 Ca2 Mg1 117.006(14) 2 2 ?
AL1 Ca2 Mg1 144.59(3) . 2 ?
Mg1 Ca2 Mg1 117.30(3) 2_665 2 ?
Mg1 Ca2 Mg1 95.39(2) 3 2 ?
Mg1 Ca2 Mg1 95.39(2) . 2 ?
AL1 Ca2 Mg1 117.006(13) 3 3_455 ?
AL1 Ca2 Mg1 95.34(2) 2 3_455 ?
AL1 Ca2 Mg1 144.59(3) . 3_455 ?
Mg1 Ca2 Mg1 95.39(2) 2_665 3_455 ?
Mg1 Ca2 Mg1 117.30(3) 3 3_455 ?
Mg1 Ca2 Mg1 50.555(10) . 3_455 ?
Mg1 Ca2 Mg1 50.555(10) 2 3_455 ?
AL1 Ca2 Mg1 95.34(2) 3 1_545 ?
AL1 Ca2 Mg1 144.59(3) 2 1_545 ?
AL1 Ca2 Mg1 117.006(13) . 1_545 ?
Mg1 Ca2 Mg1 95.39(2) 2_665 1_545 ?
Mg1 Ca2 Mg1 50.555(10) 3 1_545 ?
Mg1 Ca2 Mg1 117.30(3) . 1_545 ?
Mg1 Ca2 Mg1 50.555(10) 2 1_545 ?
Mg1 Ca2 Mg1 95.39(2) 3_455 1_545 ?
AL1 Ca2 AL2 94.00(4) 3 13_566 ?
AL1 Ca2 AL2 49.58(4) 2 13_566 ?
AL1 Ca2 AL2 94.00(4) . 13_566 ?
Mg1 Ca2 AL2 95.804(18) 2_665 13_566 ?
Mg1 Ca2 AL2 145.75(3) 3 13_566 ?
Mg1 Ca2 AL2 51.36(2) . 13_566 ?
Mg1 Ca2 AL2 95.804(18) 2 13_566 ?
Mg1 Ca2 AL2 51.36(2) 3_455 13_566 ?
Mg1 Ca2 AL2 145.75(3) 1_545 13_566 ?
AL1 Ca2 AL2 49.58(4) 3 13_556 ?
AL1 Ca2 AL2 94.00(4) 2 13_556 ?
AL1 Ca2 AL2 94.00(4) . 13_556 ?
Mg1 Ca2 AL2 145.75(3) 2_665 13_556 ?
Mg1 Ca2 AL2 95.804(18) 3 13_556 ?
Mg1 Ca2 AL2 145.75(3) . 13_556 ?
Mg1 Ca2 AL2 51.36(2) 2 13_556 ?
Mg1 Ca2 AL2 95.804(18) 3_455 13_556 ?
Mg1 Ca2 AL2 51.36(2) 1_545 13_556 ?
AL2 Ca2 AL2 116.32(2) 13_566 13_556 ?
AL1 Ca2 AL2 94.00(4) 3 13_666 ?
AL1 Ca2 AL2 94.00(4) 2 13_666 ?
AL1 Ca2 AL2 49.58(4) . 13_666 ?
Mg1 Ca2 AL2 51.36(2) 2_665 13_666 ?
Mg1 Ca2 AL2 51.36(2) 3 13_666 ?
Mg1 Ca2 AL2 95.804(18) . 13_666 ?
Mg1 Ca2 AL2 145.75(3) 2 13_666 ?
Mg1 Ca2 AL2 145.75(3) 3_455 13_666 ?
Mg1 Ca2 AL2 95.804(18) 1_545 13_666 ?
AL2 Ca2 AL2 116.32(2) 13_566 13_666 ?
AL2 Ca2 AL2 116.32(2) 13_556 13_666 ?
AL1 AL1 AL1 60.0 3 2 ?
AL1 AL1 AL2 121.46(3) 3 13_666 ?
AL1 AL1 AL2 121.46(3) 2 13_666 ?
AL1 AL1 AL2 121.46(3) 3 4_664 ?
AL1 AL1 AL2 121.46(3) 2 4_664 ?
AL2 AL1 AL2 105.88(7) 13_666 4_664 ?
AL1 AL1 AL1 180.00(10) 3 3_665 ?
AL1 AL1 AL1 120.0 2 3_665 ?
AL2 AL1 AL1 58.54(3) 13_666 3_665 ?
AL2 AL1 AL1 58.54(3) 4_664 3_665 ?
AL1 AL1 AL1 120.0 3 2_655 ?
AL1 AL1 AL1 180.00(7) 2 2_655 ?
AL2 AL1 AL1 58.54(3) 13_666 2_655 ?
AL2 AL1 AL1 58.54(3) 4_664 2_655 ?
AL1 AL1 AL1 60.0 3_665 2_655 ?
AL1 AL1 Ca2 65.00(2) 3 16_556 ?
AL1 AL1 Ca2 65.00(2) 2 16_556 ?
AL2 AL1 Ca2 172.15(6) 13_666 16_556 ?
AL2 AL1 Ca2 66.27(2) 4_664 16_556 ?
AL1 AL1 Ca2 115.00(2) 3_665 16_556 ?
AL1 AL1 Ca2 115.00(2) 2_655 16_556 ?
AL1 AL1 Ca2 65.00(2) 3 . ?
AL1 AL1 Ca2 65.00(2) 2 . ?
AL2 AL1 Ca2 66.27(2) 13_666 . ?
AL2 AL1 Ca2 172.15(6) 4_664 . ?
AL1 AL1 Ca2 115.00(2) 3_665 . ?
AL1 AL1 Ca2 115.00(2) 2_655 . ?
Ca2 AL1 Ca2 121.58(5) 16_556 . ?
AL1 AL1 Ca1 65.23(3) 3 16_546 ?
AL1 AL1 Ca1 115.95(3) 2 16_546 ?
AL2 AL1 Ca1 113.90(3) 13_666 16_546 ?
AL2 AL1 Ca1 65.278(16) 4_664 16_546 ?
AL1 AL1 Ca1 114.77(3) 3_665 16_546 ?
AL1 AL1 Ca1 64.05(3) 2_655 16_546 ?
Ca2 AL1 Ca1 63.574(17) 16_556 16_546 ?
Ca2 AL1 Ca1 117.10(3) . 16_546 ?
AL1 AL1 Ca1 65.23(3) 3 1_545 ?
AL1 AL1 Ca1 115.95(3) 2 1_545 ?
AL2 AL1 Ca1 65.278(16) 13_666 1_545 ?
AL2 AL1 Ca1 113.90(3) 4_664 1_545 ?
AL1 AL1 Ca1 114.77(3) 3_665 1_545 ?
AL1 AL1 Ca1 64.05(3) 2_655 1_545 ?
Ca2 AL1 Ca1 117.10(3) 16_556 1_545 ?
Ca2 AL1 Ca1 63.574(17) . 1_545 ?
Ca1 AL1 Ca1 62.12(3) 16_546 1_545 ?
AL1 AL1 Ca1 115.95(3) 3 . ?
AL1 AL1 Ca1 65.23(3) 2 . ?
AL2 AL1 Ca1 65.278(16) 13_666 . ?
AL2 AL1 Ca1 113.90(3) 4_664 . ?
AL1 AL1 Ca1 64.05(3) 3_665 . ?
AL1 AL1 Ca1 114.77(3) 2_655 . ?
Ca2 AL1 Ca1 117.10(3) 16_556 . ?
Ca2 AL1 Ca1 63.574(17) . . ?
Ca1 AL1 Ca1 178.76(6) 16_546 . ?
Ca1 AL1 Ca1 117.87(3) 1_545 . ?
AL1 AL1 Ca1 115.95(3) 3 16_556 ?
AL1 AL1 Ca1 65.23(3) 2 16_556 ?
AL2 AL1 Ca1 113.90(3) 13_666 16_556 ?
AL2 AL1 Ca1 65.278(16) 4_664 16_556 ?
AL1 AL1 Ca1 64.05(3) 3_665 16_556 ?
AL1 AL1 Ca1 114.77(3) 2_655 16_556 ?
Ca2 AL1 Ca1 63.574(17) 16_556 16_556 ?
Ca2 AL1 Ca1 117.10(3) . 16_556 ?
Ca1 AL1 Ca1 117.87(3) 16_546 16_556 ?
Ca1 AL1 Ca1 178.76(6) 1_545 16_556 ?
Ca1 AL1 Ca1 62.12(3) . 16_556 ?
AL1 AL2 AL1 62.92(5) 14_566 13_666 ?
AL1 AL2 AL1 62.92(5) 14_566 15_556 ?
AL1 AL2 AL1 62.92(6) 13_666 15_556 ?
AL1 AL2 Mg1 119.09(2) 14_566 . ?
AL1 AL2 Mg1 177.50(5) 13_666 . ?
AL1 AL2 Mg1 119.09(2) 15_556 . ?
AL1 AL2 Mg1 119.09(2) 14_566 3_565 ?
AL1 AL2 Mg1 119.09(2) 13_666 3_565 ?
AL1 AL2 Mg1 177.50(5) 15_556 3_565 ?
Mg1 AL2 Mg1 58.86(3) . 3_565 ?
AL1 AL2 Mg1 177.50(5) 14_566 2_665 ?
AL1 AL2 Mg1 119.09(2) 13_666 2_665 ?
AL1 AL2 Mg1 119.09(2) 15_556 2_665 ?
Mg1 AL2 Mg1 58.86(3) . 2_665 ?
Mg1 AL2 Mg1 58.86(3) 3_565 2_665 ?
AL1 AL2 Ca1 65.17(3) 14_566 13_676 ?
AL1 AL2 Ca1 65.17(3) 13_666 13_676 ?
AL1 AL2 Ca1 118.26(6) 15_556 13_676 ?
Mg1 AL2 Ca1 113.98(4) . 13_676 ?
Mg1 AL2 Ca1 64.24(2) 3_565 13_676 ?
Mg1 AL2 Ca1 113.98(4) 2_665 13_676 ?
AL1 AL2 Ca1 65.17(3) 14_566 13_566 ?
AL1 AL2 Ca1 118.26(6) 13_666 13_566 ?
AL1 AL2 Ca1 65.17(3) 15_556 13_566 ?
Mg1 AL2 Ca1 64.24(2) . 13_566 ?
Mg1 AL2 Ca1 113.98(4) 3_565 13_566 ?
Mg1 AL2 Ca1 113.98(4) 2_665 13_566 ?
Ca1 AL2 Ca1 117.701(19) 13_676 13_566 ?
AL1 AL2 Ca1 118.26(6) 14_566 13_666 ?
AL1 AL2 Ca1 65.17(3) 13_666 13_666 ?
AL1 AL2 Ca1 65.17(3) 15_556 13_666 ?
Mg1 AL2 Ca1 113.98(4) . 13_666 ?
Mg1 AL2 Ca1 113.98(4) 3_565 13_666 ?
Mg1 AL2 Ca1 64.24(2) 2_665 13_666 ?
Ca1 AL2 Ca1 117.701(19) 13_676 13_666 ?
Ca1 AL2 Ca1 117.701(19) 13_566 13_666 ?
AL1 AL2 Ca2 64.15(3) 14_566 13_566 ?
AL1 AL2 Ca2 116.79(4) 13_666 13_566 ?
AL1 AL2 Ca2 116.79(4) 15_556 13_566 ?
Mg1 AL2 Ca2 64.00(3) . 13_566 ?
Mg1 AL2 Ca2 64.00(3) 3_565 13_566 ?
Mg1 AL2 Ca2 113.36(6) 2_665 13_566 ?
Ca1 AL2 Ca2 62.940(6) 13_676 13_566 ?
Ca1 AL2 Ca2 62.940(6) 13_566 13_566 ?
Ca1 AL2 Ca2 177.60(7) 13_666 13_566 ?
AL1 AL2 Ca2 116.79(4) 14_566 13_556 ?
AL1 AL2 Ca2 116.79(4) 13_666 13_556 ?
AL1 AL2 Ca2 64.15(4) 15_556 13_556 ?
Mg1 AL2 Ca2 64.00(3) . 13_556 ?
Mg1 AL2 Ca2 113.36(6) 3_565 13_556 ?
Mg1 AL2 Ca2 64.00(3) 2_665 13_556 ?
Ca1 AL2 Ca2 177.60(7) 13_676 13_556 ?
Ca1 AL2 Ca2 62.940(6) 13_566 13_556 ?
Ca1 AL2 Ca2 62.940(6) 13_666 13_556 ?
Ca2 AL2 Ca2 116.32(2) 13_566 13_556 ?
AL1 AL2 Ca2 116.79(4) 14_566 13_666 ?
AL1 AL2 Ca2 64.15(4) 13_666 13_666 ?
AL1 AL2 Ca2 116.79(4) 15_556 13_666 ?
Mg1 AL2 Ca2 113.36(6) . 13_666 ?
Mg1 AL2 Ca2 64.00(3) 3_565 13_666 ?
Mg1 AL2 Ca2 64.00(3) 2_665 13_666 ?
Ca1 AL2 Ca2 62.940(6) 13_676 13_666 ?
Ca1 AL2 Ca2 177.60(7) 13_566 13_666 ?
Ca1 AL2 Ca2 62.940(6) 13_666 13_666 ?
Ca2 AL2 Ca2 116.32(2) 13_566 13_666 ?
Ca2 AL2 Ca2 116.32(2) 13_556 13_666 ?
Mg1 Mg1 Mg1 180.0 3_565 3_455 ?
Mg1 Mg1 Mg1 60.0 3_565 2_665 ?
Mg1 Mg1 Mg1 120.0 3_455 2_665 ?
Mg1 Mg1 Mg1 120.0 3_565 2_565 ?
Mg1 Mg1 Mg1 60.0 3_455 2_565 ?
Mg1 Mg1 Mg1 180.0 2_665 2_565 ?
Mg1 Mg1 AL2 119.428(15) 3_565 13_566 ?
Mg1 Mg1 AL2 60.572(15) 3_455 13_566 ?
Mg1 Mg1 AL2 119.428(15) 2_665 13_566 ?
Mg1 Mg1 AL2 60.572(15) 2_565 13_566 ?
Mg1 Mg1 AL2 60.572(15) 3_565 . ?
Mg1 Mg1 AL2 119.428(15) 3_455 . ?
Mg1 Mg1 AL2 60.572(15) 2_665 . ?
Mg1 Mg1 AL2 119.428(15) 2_565 . ?
AL2 Mg1 AL2 180.0 13_566 . ?
Mg1 Mg1 Ca1 115.315(8) 3_565 13_566 ?
Mg1 Mg1 Ca1 64.685(8) 3_455 13_566 ?
Mg1 Mg1 Ca1 115.315(8) 2_665 13_566 ?
Mg1 Mg1 Ca1 64.685(8) 2_565 13_566 ?
AL2 Mg1 Ca1 115.85(2) 13_566 13_566 ?
AL2 Mg1 Ca1 64.15(2) . 13_566 ?
Mg1 Mg1 Ca1 64.685(8) 3_565 . ?
Mg1 Mg1 Ca1 115.315(8) 3_455 . ?
Mg1 Mg1 Ca1 64.685(8) 2_665 . ?
Mg1 Mg1 Ca1 115.315(8) 2_565 . ?
AL2 Mg1 Ca1 64.15(2) 13_566 . ?
AL2 Mg1 Ca1 115.85(2) . . ?
Ca1 Mg1 Ca1 180.0 13_566 . ?
Mg1 Mg1 Ca2 115.278(5) 3_565 . ?
Mg1 Mg1 Ca2 64.722(5) 3_455 . ?
Mg1 Mg1 Ca2 64.722(5) 2_665 . ?
Mg1 Mg1 Ca2 115.278(5) 2_565 . ?
AL2 Mg1 Ca2 64.633(12) 13_566 . ?
AL2 Mg1 Ca2 115.367(12) . . ?
Ca1 Mg1 Ca2 116.899(15) 13_566 . ?
Ca1 Mg1 Ca2 63.101(15) . . ?
Mg1 Mg1 Ca2 64.722(5) 3_565 13_566 ?
Mg1 Mg1 Ca2 115.278(5) 3_455 13_566 ?
Mg1 Mg1 Ca2 115.278(5) 2_665 13_566 ?
Mg1 Mg1 Ca2 64.722(5) 2_565 13_566 ?
AL2 Mg1 Ca2 115.367(12) 13_566 13_566 ?
AL2 Mg1 Ca2 64.633(12) . 13_566 ?
Ca1 Mg1 Ca2 63.101(15) 13_566 13_566 ?
Ca1 Mg1 Ca2 116.899(15) . 13_566 ?
Ca2 Mg1 Ca2 180.0 . 13_566 ?
Mg1 Mg1 Ca2 64.722(5) 3_565 1_565 ?
Mg1 Mg1 Ca2 115.278(5) 3_455 1_565 ?
Mg1 Mg1 Ca2 115.278(5) 2_665 1_565 ?
Mg1 Mg1 Ca2 64.722(5) 2_565 1_565 ?
AL2 Mg1 Ca2 64.633(12) 13_566 1_565 ?
AL2 Mg1 Ca2 115.367(12) . 1_565 ?
Ca1 Mg1 Ca2 116.899(15) 13_566 1_565 ?
Ca1 Mg1 Ca2 63.101(15) . 1_565 ?
Ca2 Mg1 Ca2 117.30(3) . 1_565 ?
Ca2 Mg1 Ca2 62.70(3) 13_566 1_565 ?
Mg1 Mg1 Ca2 115.278(5) 3_565 13_556 ?
Mg1 Mg1 Ca2 64.722(5) 3_455 13_556 ?
Mg1 Mg1 Ca2 64.722(5) 2_665 13_556 ?
Mg1 Mg1 Ca2 115.278(5) 2_565 13_556 ?
AL2 Mg1 Ca2 115.367(12) 13_566 13_556 ?
AL2 Mg1 Ca2 64.633(12) . 13_556 ?
Ca1 Mg1 Ca2 63.101(15) 13_566 13_556 ?
Ca1 Mg1 Ca2 116.899(15) . 13_556 ?
Ca2 Mg1 Ca2 62.70(3) . 13_556 ?
Ca2 Mg1 Ca2 117.30(3) 13_566 13_556 ?
Ca2 Mg1 Ca2 180.0 1_565 13_556 ?

loop_
_geom_bond_atom_site_label_1
_geom_bond_atom_site_label_2
_geom_bond_distance
_geom_bond_site_symmetry_2
_geom_bond_publ_flag
Ca1 AL1 3.4062(6) 2 ?
Ca1 AL1 3.4062(6) 1_565 ?
Ca1 AL1 3.4062(6) 3_565 ?
Ca1 AL1 3.4062(6) 3_665 ?
Ca1 AL1 3.4062(6) 2_665 ?
Ca1 AL1 3.4062(6) . ?
Ca1 AL2 3.4092(4) 13_676 ?
Ca1 AL2 3.4092(4) 13_566 ?
Ca1 AL2 3.4092(4) 13_666 ?
Ca1 Mg1 3.4117(10) 3_565 ?
Ca1 Mg1 3.4117(10) . ?
Ca1 Mg1 3.4117(10) 2_665 ?
Ca2 AL1 3.3762(13) 3 ?
Ca2 AL1 3.3762(13) 2 ?
Ca2 AL1 3.3762(13) . ?
Ca2 Mg1 3.4164(6) 2_665 ?
Ca2 Mg1 3.4164(6) 3 ?
Ca2 Mg1 3.4164(6) . ?
Ca2 Mg1 3.4164(6) 2 ?
Ca2 Mg1 3.4164(6) 3_455 ?
Ca2 Mg1 3.4164(6) 1_545 ?
Ca2 AL2 3.4345(5) 13_566 ?
Ca2 AL2 3.4345(5) 13_556 ?
Ca2 AL2 3.4345(5) 13_666 ?
AL1 AL1 2.854(3) 3 ?
AL1 AL1 2.854(3) 2 ?
AL1 AL2 2.8562(17) 13_666 ?
AL1 AL2 2.8562(17) 4_664 ?
AL1 AL1 2.981(3) 3_665 ?
AL1 AL1 2.981(3) 2_655 ?
AL1 Ca2 3.3762(13) 16_556 ?
AL1 Ca1 3.4062(6) 16_546 ?
AL1 Ca1 3.4062(6) 1_545 ?
AL1 Ca1 3.4062(6) 16_556 ?
AL2 AL1 2.8562(17) 14_566 ?
AL2 AL1 2.8562(17) 13_666 ?
AL2 AL1 2.8562(17) 15_556 ?
AL2 Mg1 2.9691(14) . ?
AL2 Mg1 2.9691(14) 3_565 ?
AL2 Mg1 2.9691(14) 2_665 ?
AL2 Ca1 3.4092(4) 13_676 ?
AL2 Ca1 3.4092(4) 13_566 ?
AL2 Ca1 3.4092(4) 13_666 ?
AL2 Ca2 3.4345(5) 13_566 ?
AL2 Ca2 3.4345(5) 13_556 ?
AL2 Ca2 3.4345(5) 13_666 ?
Mg1 Mg1 2.9177(2) 3_565 ?
Mg1 Mg1 2.9177(2) 3_455 ?
Mg1 Mg1 2.9177(2) 2_665 ?
Mg1 Mg1 2.9177(2) 2_565 ?
Mg1 AL2 2.9691(14) 13_566 ?
Mg1 Ca1 3.4117(10) 13_566 ?
Mg1 Ca2 3.4164(6) 13_566 ?
Mg1 Ca2 3.4164(6) 1_565 ?
Mg1 Ca2 3.4164(6) 13_556 ?
